data_7133011
loop_
_publ_author_name
'Sharma, Priyank Kumar'
'Jana, Palash'
'Bandyopadhyay, Subhajit'
'Das, Soumyajit'

_publ_section_title
;
 Cyano disubstituted tetrabenzoindeno[2,1-<i>a</i>]fluorene: open-shell or
 closed-shell?
;
_journal_issue 57
_journal_name_full 'Chemical communications (Cambridge, England)'
_journal_page_first 7319
_journal_page_last 7322
_journal_paper_doi 10.1039/d4cc00683f
_journal_volume 60
_journal_year 2024
_chemical_formula_moiety 'C56 H38 N2, C2 H3 N'
_chemical_formula_sum 'C58 H41 N3'
_chemical_formula_weight 779.94
_space_group_crystal_system orthorhombic
_space_group_IT_number 19
_space_group_name_Hall 'P 2ac 2ab'
_space_group_name_H-M_alt 'P 21 21 21'
_atom_sites_solution_hydrogens geom
_atom_sites_solution_primary dual
_audit_creation_date 2023-04-18
_audit_creation_method
;
Olex2 1.5
(compiled 2022.04.07 svn.rca3783a0 for OlexSys, GUI svn.r6498)
;
_audit_update_record
;
2023-11-21 deposited with the CCDC.	2024-05-07 downloaded from the CCDC.
;
_cell_angle_alpha 90
_cell_angle_beta 90
_cell_angle_gamma 90
_cell_formula_units_Z 4
_cell_length_a 12.7061(5)
_cell_length_b 14.0855(4)
_cell_length_c 23.6488(10)
_cell_measurement_reflns_used 9825
_cell_measurement_temperature 298
_cell_measurement_theta_max 25.72
_cell_measurement_theta_min 2.32
_cell_volume 4232.5(3)
_computing_cell_refinement 'SAINT V8.40B (?, 2016)'
_computing_data_reduction 'SAINT V8.40B (?, 2016)'
_computing_molecular_graphics 'Olex2 1.5 (Dolomanov et al., 2009)'
_computing_publication_material 'Olex2 1.5 (Dolomanov et al., 2009)'
_computing_structure_refinement 'SHELXL 2018/3 (Sheldrick, 2015)'
_computing_structure_solution 'SHELXT 2018/2 (Sheldrick, 2018)'
_diffrn_ambient_temperature 298
_diffrn_detector 'Bruker APEX2 area detector'
_diffrn_detector_area_resol_mean 7.9
_diffrn_detector_type 'CCD area detector'
_diffrn_measured_fraction_theta_full 0.996
_diffrn_measured_fraction_theta_max 0.996
_diffrn_measurement_device 'three-circle diffractometer'
_diffrn_measurement_device_type 'Bruker SMART APEX2 area detector'
_diffrn_measurement_method '\w and \f scans'
_diffrn_radiation_monochromator 'mirror optics'
_diffrn_radiation_probe x-ray
_diffrn_radiation_type MoK\a
_diffrn_radiation_wavelength 0.71073
_diffrn_reflns_av_R_equivalents 0.0441
_diffrn_reflns_av_unetI/netI 0.0299
_diffrn_reflns_Laue_measured_fraction_full 0.996
_diffrn_reflns_Laue_measured_fraction_max 0.996
_diffrn_reflns_limit_h_max 15
_diffrn_reflns_limit_h_min -15
_diffrn_reflns_limit_k_max 17
_diffrn_reflns_limit_k_min -15
_diffrn_reflns_limit_l_max 29
_diffrn_reflns_limit_l_min -25
_diffrn_reflns_number 48088
_diffrn_reflns_point_group_measured_fraction_full 0.997
_diffrn_reflns_point_group_measured_fraction_max 0.996
_diffrn_reflns_theta_full 25.242
_diffrn_reflns_theta_max 26.450
_diffrn_reflns_theta_min 2.249
_diffrn_source 'microfocus sealed X-ray tube'
_diffrn_source_current 1.0
_diffrn_source_power 0.05
_diffrn_source_type 'Incoatec I\ms'
_diffrn_source_voltage 50.0
_diffrn_standards_number 0
_exptl_absorpt_coefficient_mu 0.071
_exptl_absorpt_correction_T_max 0.7454
_exptl_absorpt_correction_T_min 0.6179
_exptl_absorpt_correction_type multi-scan
_exptl_absorpt_process_details
;
SADABS-2016/2 (Bruker,2016/2) was used for absorption correction.
wR2(int) was 0.1670 before and 0.0609 after correction.
The Ratio of minimum to maximum transmission is 0.8290.
The \l/2 correction factor is Not present.
;
_exptl_crystal_colour violet
_exptl_crystal_colour_primary violet
_exptl_crystal_density_diffrn 1.224
_exptl_crystal_description block
_exptl_crystal_F_000 1640
_exptl_crystal_recrystallization_method 'Re-crystallisation from solvent: DCM and acetonitrile (slow evaporation)'
_exptl_crystal_size_max 0.231
_exptl_crystal_size_mid 0.214
_exptl_crystal_size_min 0.123
_refine_diff_density_max 0.142
_refine_diff_density_min -0.162
_refine_diff_density_rms 0.032
_refine_ls_abs_structure_details
;
 Flack x determined using 3155 quotients [(I+)-(I-)]/[(I+)+(I-)]
 (Parsons, Flack and Wagner, Acta Cryst. B69 (2013) 249-259).
;
_refine_ls_abs_structure_Flack 0.1(10)
_refine_ls_extinction_method none
_refine_ls_goodness_of_fit_ref 1.041
_refine_ls_hydrogen_treatment constr
_refine_ls_matrix_type full
_refine_ls_number_parameters 557
_refine_ls_number_reflns 8683
_refine_ls_number_restraints 0
_refine_ls_restrained_S_all 1.041
_refine_ls_R_factor_all 0.0447
_refine_ls_R_factor_gt 0.0384
_refine_ls_shift/su_max 0.001
_refine_ls_shift/su_mean 0.000
_refine_ls_structure_factor_coef Fsqd
_refine_ls_weighting_details 'w=1/[\s^2^(Fo^2^)+(0.0504P)^2^+0.4371P] where P=(Fo^2^+2Fc^2^)/3'
_refine_ls_weighting_scheme calc
_refine_ls_wR_factor_gt 0.0921
_refine_ls_wR_factor_ref 0.0961
_reflns_Friedel_coverage 0.801
_reflns_Friedel_fraction_full 0.999
_reflns_Friedel_fraction_max 0.997
_reflns_number_gt 7836
_reflns_number_total 8683
_reflns_threshold_expression 'I > 2\s(I)'
_cod_data_source_file d4cc00683f2.cif
_cod_data_source_block sdpks_330_0m
_cod_depositor_comments 'Adding full bibliography for 7133011.cif.'
_cod_database_code 7133011
_shelx_shelxl_version_number 2018/3
_shelx_space_group_comment
;
The symmetry employed for this shelxl refinement is uniquely defined
by the following loop, which should always be used as a source of
symmetry information in preference to the above space-group names.
They are only intended as comments.
;
_shelx_estimated_absorpt_t_max 0.991
_shelx_estimated_absorpt_t_min 0.984
_olex2_refinement_description
;
1. Fixed Uiso
 At 1.2 times of:
  All C(H) groups
 At 1.5 times of:
  All C(H,H,H) groups
2.a Aromatic/amide H refined with riding coordinates:
 C50(H50), C44(H44), C24(H24), C8(H8), C51(H51), C17(H17), C45(H45), C52(H52),
 C53(H53), C14(H14), C47(H47), C9(H9), C27(H27), C46(H46), C15(H15), C16(H16),
 C39(H39), C10(H10), C11(H11), C36(H36)
2.b Idealised Me refined as rotating group:
 C29(H29A,H29B,H29C), C23(H23A,H23B,H23C), C41(H41A,H41B,H41C), C35(H35A,H35B,
 H35C), C26(H26A,H26B,H26C), C38(H38A,H38B,H38C), C1(H1A,H1B,H1C)
;
_olex2_submission_special_instructions 'No special instructions were received'

loop_
_space_group_symop_operation_xyz
'x, y, z'
'-x+1/2, -y, z+1/2'
'-x, y+1/2, -z+1/2'
'x+1/2, -y+1/2, -z'

loop_
_atom_site_label
_atom_site_type_symbol
_atom_site_fract_x
_atom_site_fract_y
_atom_site_fract_z
_atom_site_U_iso_or_equiv
_atom_site_adp_type
_atom_site_occupancy
_atom_site_site_symmetry_order
_atom_site_calc_flag
_atom_site_refinement_flags_posn
_atom_site_refinement_flags_adp
_atom_site_refinement_flags_occupancy
_atom_site_disorder_assembly
_atom_site_disorder_group
C21 C 0.25705(16) 0.14338(14) 0.45718(8) 0.0328(4) Uani 1 1 d . . . . .
C19 C 0.21530(16) 0.31674(14) 0.42345(9) 0.0328(4) Uani 1 1 d . . . . .
C22 C 0.16915(17) 0.11162(15) 0.48779(9) 0.0380(5) Uani 1 1 d . . . . .
C54 C 0.44397(16) 0.04370(15) 0.19440(8) 0.0360(5) Uani 1 1 d . . . . .
C31 C 0.28667(16) 0.12608(14) 0.31914(8) 0.0327(4) Uani 1 1 d . . . . .
C56 C 0.33337(17) 0.14955(14) 0.26425(8) 0.0334(4) Uani 1 1 d . . . . .
C49 C 0.45843(16) -0.05187(16) 0.17648(9) 0.0379(5) Uani 1 1 d . . . . .
C55 C 0.37121(16) 0.06022(15) 0.23922(9) 0.0356(4) Uani 1 1 d . . . . .
C32 C 0.27740(16) 0.02856(14) 0.32219(8) 0.0344(4) Uani 1 1 d . . . . .
C30 C 0.25173(16) 0.20427(14) 0.35472(8) 0.0327(4) Uani 1 1 d . . . . .
C18 C 0.21321(15) 0.36857(15) 0.47614(9) 0.0345(4) Uani 1 1 d . . . . .
C6 C 0.19947(16) 0.36244(14) 0.37285(8) 0.0331(4) Uani 1 1 d . . . . .
C20 C 0.24222(16) 0.21536(14) 0.41201(8) 0.0321(4) Uani 1 1 d . . . . .
C50 C 0.52934(18) -0.06838(18) 0.13186(10) 0.0455(5) Uani 1 1 d . . . . .
H50 H 0.538960 -0.130144 0.118953 0.055 Uiso 1 1 calc R U . . .
C7 C 0.15502(16) 0.45644(14) 0.37032(9) 0.0358(4) Uani 1 1 d . . . . .
C42 C 0.32892(17) -0.01235(14) 0.27122(9) 0.0348(4) Uani 1 1 d . . . . .
C34 C 0.1085(2) -0.02405(16) 0.36511(10) 0.0473(6) Uani 1 1 d . . . . .
C44 C 0.2834(2) -0.18594(15) 0.27780(10) 0.0443(5) Uani 1 1 d . . . . .
H44 H 0.240044 -0.174521 0.308751 0.053 Uiso 1 1 calc R U . . .
C33 C 0.21858(18) -0.02689(14) 0.36525(9) 0.0382(5) Uani 1 1 d . . . . .
C5 C 0.23561(16) 0.29789(14) 0.32826(8) 0.0326(4) Uani 1 1 d . . . . .
C28 C 0.35822(17) 0.11392(15) 0.47203(9) 0.0374(5) Uani 1 1 d . . . . .
C4 C 0.27205(17) 0.31433(14) 0.27519(9) 0.0359(5) Uani 1 1 d . . . . .
C43 C 0.33792(18) -0.10950(14) 0.25256(9) 0.0371(5) Uani 1 1 d . . . . .
C24 C 0.1855(2) 0.05003(18) 0.53272(10) 0.0480(6) Uani 1 1 d . . . . .
H24 H 0.127578 0.028262 0.553002 0.058 Uiso 1 1 calc R U . . .
C8 C 0.11099(18) 0.49559(15) 0.32081(10) 0.0438(5) Uani 1 1 d . . . . .
H8 H 0.108888 0.459545 0.287877 0.053 Uiso 1 1 calc R U . . .
C57 C 0.31854(17) 0.23747(15) 0.24150(9) 0.0365(5) Uani 1 1 d . . . . .
N3 N 0.3411(3) 0.28078(18) 0.13634(9) 0.0760(8) Uani 1 1 d . . . . .
C48 C 0.40175(17) -0.12782(15) 0.20434(9) 0.0384(5) Uani 1 1 d . . . . .
C58 C 0.3351(2) 0.25923(16) 0.18267(10) 0.0487(6) Uani 1 1 d . . . . .
C40 C 0.2721(2) -0.08534(15) 0.40381(10) 0.0479(6) Uani 1 1 d . . . . .
C29 C 0.45306(18) 0.14840(19) 0.43999(10) 0.0473(6) Uani 1 1 d . . . . .
H29A H 0.449622 0.126082 0.401679 0.071 Uiso 1 1 calc R U . . .
H29B H 0.515777 0.124586 0.457627 0.071 Uiso 1 1 calc R U . . .
H29C H 0.454304 0.216548 0.440211 0.071 Uiso 1 1 calc R U . . .
C13 C 0.18426(16) 0.46650(16) 0.47411(9) 0.0388(5) Uani 1 1 d . . . . .
C51 C 0.58445(18) 0.0035(2) 0.10694(10) 0.0503(6) Uani 1 1 d . . . . .
H51 H 0.627765 -0.009138 0.076146 0.060 Uiso 1 1 calc R U . . .
C17 C 0.24631(19) 0.33037(17) 0.52827(9) 0.0445(5) Uani 1 1 d . . . . .
H17 H 0.265762 0.266804 0.530213 0.053 Uiso 1 1 calc R U . . .
C45 C 0.2932(2) -0.27664(16) 0.25746(11) 0.0489(6) Uani 1 1 d . . . . .
H45 H 0.256932 -0.326067 0.274787 0.059 Uiso 1 1 calc R U . . .
C52 C 0.57587(19) 0.09599(19) 0.12762(11) 0.0504(6) Uani 1 1 d . . . . .
H52 H 0.616625 0.144329 0.112183 0.060 Uiso 1 1 calc R U . . .
C3 C 0.2784(2) 0.40660(16) 0.24970(10) 0.0518(6) Uani 1 1 d . . . . .
C53 C 0.50742(18) 0.11517(17) 0.17057(10) 0.0440(5) Uani 1 1 d . . . . .
H53 H 0.502579 0.176820 0.184409 0.053 Uiso 1 1 calc R U . . .
C14 C 0.1894(2) 0.51928(18) 0.52469(11) 0.0517(6) Uani 1 1 d . . . . .
H14 H 0.170222 0.582986 0.524121 0.062 Uiso 1 1 calc R U . . .
C47 C 0.4089(2) -0.22273(17) 0.18509(11) 0.0518(6) Uani 1 1 d . . . . .
H47 H 0.450381 -0.236182 0.153680 0.062 Uiso 1 1 calc R U . . .
C12 C 0.15002(16) 0.50897(15) 0.42145(10) 0.0389(5) Uani 1 1 d . . . . .
C9 C 0.0713(2) 0.58595(17) 0.32055(12) 0.0517(6) Uani 1 1 d . . . . .
H9 H 0.042100 0.610658 0.287627 0.062 Uiso 1 1 calc R U . . .
C27 C 0.37013(19) 0.05300(18) 0.51797(10) 0.0484(6) Uani 1 1 d . . . . .
H27 H 0.437448 0.034032 0.528484 0.058 Uiso 1 1 calc R U . . .
N2 N 0.2884(3) 0.47730(17) 0.22652(11) 0.0876(10) Uani 1 1 d . . . . .
C46 C 0.3569(2) -0.29496(17) 0.21126(11) 0.0545(6) Uani 1 1 d . . . . .
H46 H 0.364132 -0.356788 0.198035 0.065 Uiso 1 1 calc R U . . .
C15 C 0.2215(2) 0.4801(2) 0.57414(11) 0.0584(7) Uani 1 1 d . . . . .
H15 H 0.224287 0.516871 0.606776 0.070 Uiso 1 1 calc R U . . .
C16 C 0.2504(2) 0.38487(19) 0.57599(10) 0.0542(6) Uani 1 1 d . . . . .
H16 H 0.272562 0.358153 0.609917 0.065 Uiso 1 1 calc R U . . .
C39 C 0.2128(3) -0.13491(18) 0.44364(11) 0.0640(8) Uani 1 1 d . . . . .
H39 H 0.247644 -0.173399 0.469532 0.077 Uiso 1 1 calc R U . . .
C23 C 0.05956(18) 0.14358(19) 0.47262(11) 0.0494(6) Uani 1 1 d . . . . .
H23A H 0.052927 0.210458 0.479590 0.074 Uiso 1 1 calc R U . . .
H23B H 0.009314 0.109722 0.495252 0.074 Uiso 1 1 calc R U . . .
H23C H 0.046608 0.130932 0.433339 0.074 Uiso 1 1 calc R U . . .
C41 C 0.3897(3) -0.0975(2) 0.40171(12) 0.0637(8) Uani 1 1 d . . . . .
H41A H 0.406908 -0.149867 0.377423 0.095 Uiso 1 1 calc R U . . .
H41B H 0.415806 -0.109847 0.439094 0.095 Uiso 1 1 calc R U . . .
H41C H 0.421415 -0.040590 0.387290 0.095 Uiso 1 1 calc R U . . .
C25 C 0.2849(2) 0.01992(19) 0.54838(10) 0.0527(6) Uani 1 1 d . . . . .
C10 C 0.0745(2) 0.64066(18) 0.36915(12) 0.0590(7) Uani 1 1 d . . . . .
H10 H 0.051758 0.703404 0.368212 0.071 Uiso 1 1 calc R U . . .
C37 C 0.1050(3) -0.12920(19) 0.44619(12) 0.0685(9) Uani 1 1 d . . . . .
C11 C 0.1110(2) 0.60252(17) 0.41841(12) 0.0542(6) Uani 1 1 d . . . . .
H11 H 0.110064 0.639394 0.451031 0.065 Uiso 1 1 calc R U . . .
C36 C 0.0540(3) -0.0759(2) 0.40605(13) 0.0642(8) Uani 1 1 d . . . . .
H36 H -0.019145 -0.074316 0.406118 0.077 Uiso 1 1 calc R U . . .
C35 C 0.0484(2) 0.0311(2) 0.32112(14) 0.0679(8) Uani 1 1 d . . . . .
H35A H 0.059261 0.097854 0.326956 0.102 Uiso 1 1 calc R U . . .
H35B H -0.025222 0.016873 0.324221 0.102 Uiso 1 1 calc R U . . .
H35C H 0.072996 0.013790 0.284144 0.102 Uiso 1 1 calc R U . . .
N1 N 0.0058(4) 0.2851(4) 0.2526(3) 0.1340(18) Uani 1 1 d . . . . .
C2 C -0.0396(4) 0.2985(3) 0.2940(3) 0.1051(17) Uani 1 1 d . . . . .
C26 C 0.2984(3) -0.0494(3) 0.59684(14) 0.0880(11) Uani 1 1 d . . . . .
H26A H 0.262439 -0.025704 0.629640 0.132 Uiso 1 1 calc R U . . .
H26B H 0.371886 -0.056558 0.605172 0.132 Uiso 1 1 calc R U . . .
H26C H 0.269348 -0.109829 0.586397 0.132 Uiso 1 1 calc R U . . .
C38 C 0.0431(4) -0.1781(2) 0.49259(16) 0.1096(16) Uani 1 1 d . . . . .
H38A H 0.012562 -0.131274 0.517072 0.164 Uiso 1 1 calc R U . . .
H38B H 0.089273 -0.218296 0.514038 0.164 Uiso 1 1 calc R U . . .
H38C H -0.011785 -0.215879 0.476037 0.164 Uiso 1 1 calc R U . . .
C1 C -0.0942(5) 0.3201(5) 0.3444(3) 0.149(2) Uani 1 1 d . . . . .
H1A H -0.164416 0.295320 0.342202 0.223 Uiso 1 1 calc R U . . .
H1B H -0.096967 0.387772 0.349192 0.223 Uiso 1 1 calc R U . . .
H1C H -0.058247 0.292097 0.375917 0.223 Uiso 1 1 calc R U . . .

loop_
_atom_site_aniso_label
_atom_site_aniso_U_11
_atom_site_aniso_U_22
_atom_site_aniso_U_33
_atom_site_aniso_U_23
_atom_site_aniso_U_13
_atom_site_aniso_U_12
C21 0.0420(11) 0.0314(10) 0.0250(9) -0.0021(8) 0.0039(8) 0.0014(8)
C19 0.0335(10) 0.0317(10) 0.0332(11) -0.0017(8) 0.0044(8) 0.0010(8)
C22 0.0434(11) 0.0373(11) 0.0331(11) -0.0034(9) 0.0071(9) 0.0012(9)
C54 0.0386(11) 0.0401(11) 0.0293(10) -0.0034(9) -0.0017(8) 0.0024(9)
C31 0.0409(10) 0.0305(10) 0.0268(10) 0.0005(8) -0.0002(8) 0.0011(8)
C56 0.0419(11) 0.0319(10) 0.0264(10) -0.0029(8) 0.0012(8) -0.0011(8)
C49 0.0377(11) 0.0431(12) 0.0329(11) -0.0062(9) -0.0028(8) 0.0081(9)
C55 0.0444(11) 0.0328(10) 0.0295(10) -0.0044(8) -0.0002(8) 0.0019(9)
C32 0.0425(11) 0.0316(10) 0.0291(10) -0.0012(8) 0.0006(8) 0.0028(8)
C30 0.0389(10) 0.0279(9) 0.0313(10) -0.0002(8) 0.0011(8) -0.0002(8)
C18 0.0339(10) 0.0374(11) 0.0323(10) -0.0050(9) 0.0052(8) -0.0013(9)
C6 0.0385(10) 0.0302(10) 0.0306(10) -0.0034(8) 0.0000(8) -0.0014(8)
C20 0.0342(10) 0.0312(10) 0.0307(10) -0.0015(8) 0.0019(8) -0.0003(8)
C50 0.0422(12) 0.0533(14) 0.0410(12) -0.0088(11) 0.0015(10) 0.0102(10)
C7 0.0378(10) 0.0293(10) 0.0402(11) -0.0021(9) 0.0028(9) -0.0009(8)
C42 0.0416(11) 0.0318(10) 0.0310(10) -0.0026(8) 0.0010(8) 0.0036(8)
C34 0.0565(14) 0.0374(12) 0.0481(14) -0.0064(10) 0.0104(11) -0.0053(10)
C44 0.0551(13) 0.0345(11) 0.0434(13) -0.0019(9) 0.0026(11) 0.0002(10)
C33 0.0547(12) 0.0275(10) 0.0324(11) -0.0036(8) 0.0080(9) -0.0012(9)
C5 0.0398(11) 0.0281(9) 0.0299(10) -0.0008(8) -0.0019(8) -0.0015(8)
C28 0.0416(11) 0.0398(11) 0.0307(11) -0.0008(9) 0.0010(9) 0.0016(9)
C4 0.0498(12) 0.0286(10) 0.0294(10) -0.0001(8) -0.0010(9) -0.0013(9)
C43 0.0435(11) 0.0344(11) 0.0334(11) -0.0043(8) -0.0020(9) 0.0044(9)
C24 0.0551(14) 0.0516(14) 0.0372(12) 0.0055(10) 0.0144(10) -0.0035(11)
C8 0.0507(12) 0.0352(11) 0.0454(13) -0.0001(10) -0.0049(10) 0.0013(10)
C57 0.0493(12) 0.0329(11) 0.0272(10) -0.0004(8) 0.0028(9) -0.0027(9)
N3 0.127(2) 0.0627(14) 0.0382(12) 0.0075(11) 0.0179(14) 0.0154(15)
C48 0.0431(11) 0.0367(11) 0.0354(11) -0.0062(9) -0.0041(9) 0.0082(9)
C58 0.0777(17) 0.0365(11) 0.0318(12) -0.0003(9) 0.0102(12) 0.0050(11)
C40 0.0779(18) 0.0308(11) 0.0349(12) -0.0023(9) 0.0033(11) 0.0071(11)
C29 0.0385(11) 0.0549(14) 0.0485(14) 0.0066(12) -0.0007(10) -0.0032(10)
C13 0.0385(11) 0.0369(11) 0.0409(12) -0.0090(9) 0.0088(9) -0.0023(8)
C51 0.0382(11) 0.0722(17) 0.0403(13) -0.0066(12) 0.0082(10) 0.0071(11)
C17 0.0519(13) 0.0461(13) 0.0354(12) -0.0053(10) 0.0028(10) 0.0008(10)
C45 0.0639(15) 0.0314(11) 0.0513(14) -0.0009(10) -0.0035(12) 0.0008(10)
C52 0.0412(12) 0.0643(16) 0.0457(13) 0.0003(12) 0.0068(11) -0.0036(11)
C3 0.0864(19) 0.0347(12) 0.0344(12) 0.0004(10) 0.0128(12) 0.0027(11)
C53 0.0461(12) 0.0451(13) 0.0408(13) -0.0025(10) 0.0024(10) -0.0012(10)
C14 0.0654(15) 0.0429(13) 0.0469(14) -0.0145(11) 0.0064(12) 0.0012(11)
C47 0.0670(16) 0.0411(13) 0.0471(14) -0.0115(11) 0.0055(12) 0.0101(12)
C12 0.0369(10) 0.0344(11) 0.0453(12) -0.0070(9) 0.0056(9) 0.0005(9)
C9 0.0591(15) 0.0377(12) 0.0583(16) 0.0089(11) -0.0046(12) 0.0063(10)
C27 0.0502(13) 0.0561(14) 0.0388(12) 0.0099(11) -0.0037(10) 0.0072(11)
N2 0.162(3) 0.0388(12) 0.0620(16) 0.0114(11) 0.0357(18) 0.0025(15)
C46 0.0739(17) 0.0319(12) 0.0577(15) -0.0107(11) -0.0019(13) 0.0084(11)
C15 0.0755(17) 0.0595(16) 0.0402(14) -0.0198(12) 0.0040(13) -0.0018(14)
C16 0.0670(16) 0.0617(16) 0.0339(12) -0.0064(11) -0.0027(12) 0.0002(13)
C39 0.116(3) 0.0363(13) 0.0395(14) 0.0057(11) 0.0152(15) 0.0056(15)
C23 0.0440(12) 0.0494(14) 0.0549(15) -0.0008(12) 0.0115(11) 0.0031(10)
C41 0.084(2) 0.0527(16) 0.0542(16) 0.0016(13) -0.0102(14) 0.0228(14)
C25 0.0639(15) 0.0568(15) 0.0374(12) 0.0150(11) 0.0040(11) 0.0040(12)
C10 0.0728(17) 0.0353(13) 0.0690(18) 0.0005(13) 0.0028(14) 0.0137(12)
C37 0.115(3) 0.0373(14) 0.0533(17) -0.0063(12) 0.0382(17) -0.0110(16)
C11 0.0679(16) 0.0366(13) 0.0582(16) -0.0101(11) 0.0047(13) 0.0099(11)
C36 0.0724(18) 0.0497(15) 0.0705(19) -0.0154(14) 0.0314(15) -0.0134(13)
C35 0.0528(15) 0.0715(19) 0.079(2) 0.0000(16) -0.0054(14) 0.0014(13)
N1 0.105(3) 0.119(3) 0.178(5) -0.068(3) -0.030(3) -0.018(3)
C2 0.089(3) 0.070(2) 0.156(5) -0.013(3) -0.050(3) -0.020(2)
C26 0.091(2) 0.103(3) 0.070(2) 0.048(2) 0.0050(18) 0.008(2)
C38 0.185(4) 0.058(2) 0.086(3) -0.0021(18) 0.079(3) -0.021(2)
C1 0.123(4) 0.184(6) 0.140(5) -0.014(5) 0.002(4) -0.063(4)

loop_
_atom_type_symbol
_atom_type_description
_atom_type_scat_dispersion_real
_atom_type_scat_dispersion_imag
_atom_type_scat_source
C C 0.0033 0.0016 'International Tables Vol C Tables 4.2.6.8 and 6.1.1.4'
H H 0.0000 0.0000 'International Tables Vol C Tables 4.2.6.8 and 6.1.1.4'
N N 0.0061 0.0033 'International Tables Vol C Tables 4.2.6.8 and 6.1.1.4'

loop_
_geom_angle_atom_site_label_1
_geom_angle_atom_site_label_2
_geom_angle_atom_site_label_3
_geom_angle
_geom_angle_site_symmetry_1
_geom_angle_site_symmetry_3
_geom_angle_publ_flag
C22 C21 C20 119.17(18) . . ?
C28 C21 C22 120.54(19) . . ?
C28 C21 C20 120.06(18) . . ?
C18 C19 C20 130.09(19) . . ?
C6 C19 C18 120.79(18) . . ?
C6 C19 C20 108.90(17) . . ?
C21 C22 C23 121.1(2) . . ?
C24 C22 C21 118.4(2) . . ?
C24 C22 C23 120.5(2) . . ?
C49 C54 C55 117.35(19) . . ?
C53 C54 C49 118.9(2) . . ?
C53 C54 C55 123.5(2) . . ?
C32 C31 C56 107.78(17) . . ?
C32 C31 C30 134.17(18) . . ?
C30 C31 C56 117.71(17) . . ?
C31 C56 C55 107.21(17) . . ?
C57 C56 C31 119.91(18) . . ?
C57 C56 C55 131.55(19) . . ?
C54 C49 C48 119.94(19) . . ?
C50 C49 C54 117.5(2) . . ?
C50 C49 C48 122.5(2) . . ?
C54 C55 C56 130.59(19) . . ?
C42 C55 C54 122.63(19) . . ?
C42 C55 C56 106.58(17) . . ?
C31 C32 C42 107.79(17) . . ?
C31 C32 C33 127.02(18) . . ?
C33 C32 C42 124.97(17) . . ?
C31 C30 C5 118.30(17) . . ?
C20 C30 C31 133.26(18) . . ?
C20 C30 C5 107.80(17) . . ?
C13 C18 C19 117.64(19) . . ?
C17 C18 C19 123.79(19) . . ?
C17 C18 C13 118.36(19) . . ?
C19 C6 C7 121.61(18) . . ?
C19 C6 C5 106.86(17) . . ?
C7 C6 C5 131.52(18) . . ?
C21 C20 C19 123.49(17) . . ?
C30 C20 C21 128.52(18) . . ?
C30 C20 C19 107.98(17) . . ?
C49 C50 H50 119.0 . . ?
C51 C50 C49 122.0(2) . . ?
C51 C50 H50 119.0 . . ?
C8 C7 C6 123.33(19) . . ?
C8 C7 C12 119.07(19) . . ?
C12 C7 C6 117.48(19) . . ?
C55 C42 C32 109.18(17) . . ?
C55 C42 C43 120.25(19) . . ?
C43 C42 C32 130.56(19) . . ?
C33 C34 C35 121.5(2) . . ?
C36 C34 C33 118.6(3) . . ?
C36 C34 C35 119.9(3) . . ?
C43 C44 H44 119.4 . . ?
C45 C44 H44 119.4 . . ?
C45 C44 C43 121.2(2) . . ?
C34 C33 C32 119.1(2) . . ?
C34 C33 C40 120.1(2) . . ?
C40 C33 C32 120.7(2) . . ?
C6 C5 C30 107.05(16) . . ?
C4 C5 C30 119.84(18) . . ?
C4 C5 C6 131.75(18) . . ?
C21 C28 C29 121.00(19) . . ?
C27 C28 C21 118.7(2) . . ?
C27 C28 C29 120.3(2) . . ?
C5 C4 C57 120.86(18) . . ?
C5 C4 C3 124.19(19) . . ?
C3 C4 C57 114.68(19) . . ?
C44 C43 C42 123.71(19) . . ?
C44 C43 C48 118.68(19) . . ?
C48 C43 C42 117.54(19) . . ?
C22 C24 H24 118.9 . . ?
C25 C24 C22 122.2(2) . . ?
C25 C24 H24 118.9 . . ?
C7 C8 H8 119.6 . . ?
C9 C8 C7 120.9(2) . . ?
C9 C8 H8 119.6 . . ?
C56 C57 C4 120.75(18) . . ?
C56 C57 C58 123.67(19) . . ?
C58 C57 C4 115.21(18) . . ?
C43 C48 C49 120.94(18) . . ?
C47 C48 C49 121.3(2) . . ?
C47 C48 C43 117.8(2) . . ?
N3 C58 C57 174.5(3) . . ?
C33 C40 C41 121.7(2) . . ?
C39 C40 C33 118.1(3) . . ?
C39 C40 C41 120.1(2) . . ?
C28 C29 H29A 109.5 . . ?
C28 C29 H29B 109.5 . . ?
C28 C29 H29C 109.5 . . ?
H29A C29 H29B 109.5 . . ?
H29A C29 H29C 109.5 . . ?
H29B C29 H29C 109.5 . . ?
C18 C13 C12 120.34(18) . . ?
C14 C13 C18 117.9(2) . . ?
C14 C13 C12 121.7(2) . . ?
C50 C51 H51 120.0 . . ?
C50 C51 C52 120.1(2) . . ?
C52 C51 H51 120.0 . . ?
C18 C17 H17 119.4 . . ?
C16 C17 C18 121.3(2) . . ?
C16 C17 H17 119.4 . . ?
C44 C45 H45 119.9 . . ?
C44 C45 C46 120.3(2) . . ?
C46 C45 H45 119.9 . . ?
C51 C52 H52 120.1 . . ?
C53 C52 C51 119.7(2) . . ?
C53 C52 H52 120.1 . . ?
N2 C3 C4 174.9(3) . . ?
C54 C53 H53 119.3 . . ?
C52 C53 C54 121.4(2) . . ?
C52 C53 H53 119.3 . . ?
C13 C14 H14 119.0 . . ?
C15 C14 C13 122.1(2) . . ?
C15 C14 H14 119.0 . . ?
C48 C47 H47 119.1 . . ?
C46 C47 C48 121.9(2) . . ?
C46 C47 H47 119.1 . . ?
C7 C12 C13 120.25(18) . . ?
C11 C12 C7 117.4(2) . . ?
C11 C12 C13 122.4(2) . . ?
C8 C9 H9 119.9 . . ?
C8 C9 C10 120.2(2) . . ?
C10 C9 H9 119.9 . . ?
C28 C27 H27 119.0 . . ?
C25 C27 C28 121.9(2) . . ?
C25 C27 H27 119.0 . . ?
C45 C46 H46 119.9 . . ?
C47 C46 C45 120.2(2) . . ?
C47 C46 H46 119.9 . . ?
C14 C15 H15 120.0 . . ?
C14 C15 C16 119.9(2) . . ?
C16 C15 H15 120.0 . . ?
C17 C16 C15 120.4(2) . . ?
C17 C16 H16 119.8 . . ?
C15 C16 H16 119.8 . . ?
C40 C39 H39 118.7 . . ?
C37 C39 C40 122.6(3) . . ?
C37 C39 H39 118.7 . . ?
C22 C23 H23A 109.5 . . ?
C22 C23 H23B 109.5 . . ?
C22 C23 H23C 109.5 . . ?
H23A C23 H23B 109.5 . . ?
H23A C23 H23C 109.5 . . ?
H23B C23 H23C 109.5 . . ?
C40 C41 H41A 109.5 . . ?
C40 C41 H41B 109.5 . . ?
C40 C41 H41C 109.5 . . ?
H41A C41 H41B 109.5 . . ?
H41A C41 H41C 109.5 . . ?
H41B C41 H41C 109.5 . . ?
C24 C25 C26 120.2(2) . . ?
C27 C25 C24 118.3(2) . . ?
C27 C25 C26 121.5(3) . . ?
C9 C10 H10 120.0 . . ?
C11 C10 C9 120.0(2) . . ?
C11 C10 H10 120.0 . . ?
C39 C37 C38 121.5(4) . . ?
C36 C37 C39 118.2(3) . . ?
C36 C37 C38 120.3(4) . . ?
C12 C11 H11 119.0 . . ?
C10 C11 C12 122.1(2) . . ?
C10 C11 H11 119.0 . . ?
C34 C36 H36 118.9 . . ?
C37 C36 C34 122.1(3) . . ?
C37 C36 H36 118.9 . . ?
C34 C35 H35A 109.5 . . ?
C34 C35 H35B 109.5 . . ?
C34 C35 H35C 109.5 . . ?
H35A C35 H35B 109.5 . . ?
H35A C35 H35C 109.5 . . ?
H35B C35 H35C 109.5 . . ?
N1 C2 C1 176.9(6) . . ?
C25 C26 H26A 109.5 . . ?
C25 C26 H26B 109.5 . . ?
C25 C26 H26C 109.5 . . ?
H26A C26 H26B 109.5 . . ?
H26A C26 H26C 109.5 . . ?
H26B C26 H26C 109.5 . . ?
C37 C38 H38A 109.5 . . ?
C37 C38 H38B 109.5 . . ?
C37 C38 H38C 109.5 . . ?
H38A C38 H38B 109.5 . . ?
H38A C38 H38C 109.5 . . ?
H38B C38 H38C 109.5 . . ?
C2 C1 H1A 109.5 . . ?
C2 C1 H1B 109.5 . . ?
C2 C1 H1C 109.5 . . ?
H1A C1 H1B 109.5 . . ?
H1A C1 H1C 109.5 . . ?
H1B C1 H1C 109.5 . . ?

loop_
_geom_bond_atom_site_label_1
_geom_bond_atom_site_label_2
_geom_bond_distance
_geom_bond_site_symmetry_2
_geom_bond_publ_flag
C21 C22 1.404(3) . ?
C21 C20 1.485(3) . ?
C21 C28 1.396(3) . ?
C19 C18 1.444(3) . ?
C19 C6 1.374(3) . ?
C19 C20 1.493(3) . ?
C22 C24 1.387(3) . ?
C22 C23 1.507(3) . ?
C54 C49 1.423(3) . ?
C54 C55 1.426(3) . ?
C54 C53 1.407(3) . ?
C31 C56 1.465(3) . ?
C31 C32 1.380(3) . ?
C31 C30 1.455(3) . ?
C56 C55 1.471(3) . ?
C56 C57 1.363(3) . ?
C49 C50 1.407(3) . ?
C49 C48 1.448(3) . ?
C55 C42 1.381(3) . ?
C32 C42 1.488(3) . ?
C32 C33 1.485(3) . ?
C30 C20 1.369(3) . ?
C30 C5 1.474(3) . ?
C18 C13 1.428(3) . ?
C18 C17 1.409(3) . ?
C6 C7 1.441(3) . ?
C6 C5 1.466(3) . ?
C50 H50 0.9300 . ?
C50 C51 1.365(4) . ?
C7 C8 1.410(3) . ?
C7 C12 1.419(3) . ?
C42 C43 1.442(3) . ?
C34 C33 1.399(3) . ?
C34 C36 1.397(4) . ?
C34 C35 1.506(4) . ?
C44 H44 0.9300 . ?
C44 C43 1.413(3) . ?
C44 C45 1.371(3) . ?
C33 C40 1.404(3) . ?
C5 C4 1.358(3) . ?
C28 C29 1.504(3) . ?
C28 C27 1.393(3) . ?
C4 C57 1.468(3) . ?
C4 C3 1.435(3) . ?
C43 C48 1.423(3) . ?
C24 H24 0.9300 . ?
C24 C25 1.383(4) . ?
C8 H8 0.9300 . ?
C8 C9 1.369(3) . ?
C57 C58 1.440(3) . ?
N3 C58 1.140(3) . ?
C48 C47 1.415(3) . ?
C40 C39 1.393(4) . ?
C40 C41 1.505(4) . ?
C29 H29A 0.9600 . ?
C29 H29B 0.9600 . ?
C29 H29C 0.9600 . ?
C13 C14 1.410(3) . ?
C13 C12 1.448(3) . ?
C51 H51 0.9300 . ?
C51 C52 1.396(4) . ?
C17 H17 0.9300 . ?
C17 C16 1.366(3) . ?
C45 H45 0.9300 . ?
C45 C46 1.384(4) . ?
C52 H52 0.9300 . ?
C52 C53 1.364(3) . ?
C3 N2 1.144(3) . ?
C53 H53 0.9300 . ?
C14 H14 0.9300 . ?
C14 C15 1.356(4) . ?
C47 H47 0.9300 . ?
C47 C46 1.362(4) . ?
C12 C11 1.410(3) . ?
C9 H9 0.9300 . ?
C9 C10 1.384(4) . ?
C27 H27 0.9300 . ?
C27 C25 1.381(4) . ?
C46 H46 0.9300 . ?
C15 H15 0.9300 . ?
C15 C16 1.392(4) . ?
C16 H16 0.9300 . ?
C39 H39 0.9300 . ?
C39 C37 1.374(5) . ?
C23 H23A 0.9600 . ?
C23 H23B 0.9600 . ?
C23 H23C 0.9600 . ?
C41 H41A 0.9600 . ?
C41 H41B 0.9600 . ?
C41 H41C 0.9600 . ?
C25 C26 1.515(4) . ?
C10 H10 0.9300 . ?
C10 C11 1.364(4) . ?
C37 C36 1.372(5) . ?
C37 C38 1.516(4) . ?
C11 H11 0.9300 . ?
C36 H36 0.9300 . ?
C35 H35A 0.9600 . ?
C35 H35B 0.9600 . ?
C35 H35C 0.9600 . ?
N1 C2 1.152(7) . ?
C2 C1 1.412(8) . ?
C26 H26A 0.9600 . ?
C26 H26B 0.9600 . ?
C26 H26C 0.9600 . ?
C38 H38A 0.9600 . ?
C38 H38B 0.9600 . ?
C38 H38C 0.9600 . ?
C1 H1A 0.9600 . ?
C1 H1B 0.9600 . ?
C1 H1C 0.9600 . ?

loop_
_geom_torsion_atom_site_label_1
_geom_torsion_atom_site_label_2
_geom_torsion_atom_site_label_3
_geom_torsion_atom_site_label_4
_geom_torsion
_geom_torsion_site_symmetry_1
_geom_torsion_site_symmetry_2
_geom_torsion_site_symmetry_3
_geom_torsion_site_symmetry_4
_geom_torsion_publ_flag
C21 C22 C24 C25 0.5(4) . . . . ?
C21 C28 C27 C25 1.1(4) . . . . ?
C19 C18 C13 C14 -175.5(2) . . . . ?
C19 C18 C13 C12 5.0(3) . . . . ?
C19 C18 C17 C16 174.8(2) . . . . ?
C19 C6 C7 C8 -162.0(2) . . . . ?
C19 C6 C7 C12 13.9(3) . . . . ?
C19 C6 C5 C30 12.2(2) . . . . ?
C19 C6 C5 C4 -154.1(2) . . . . ?
C22 C21 C20 C19 70.8(3) . . . . ?
C22 C21 C20 C30 -110.6(2) . . . . ?
C22 C21 C28 C29 -179.3(2) . . . . ?
C22 C21 C28 C27 -0.4(3) . . . . ?
C22 C24 C25 C27 0.2(4) . . . . ?
C22 C24 C25 C26 -178.4(3) . . . . ?
C54 C49 C50 C51 1.3(3) . . . . ?
C54 C49 C48 C43 -5.1(3) . . . . ?
C54 C49 C48 C47 175.7(2) . . . . ?
C54 C55 C42 C32 166.59(19) . . . . ?
C54 C55 C42 C43 -14.2(3) . . . . ?
C31 C56 C55 C54 -162.6(2) . . . . ?
C31 C56 C55 C42 12.2(2) . . . . ?
C31 C56 C57 C4 10.6(3) . . . . ?
C31 C56 C57 C58 -162.2(2) . . . . ?
C31 C32 C42 C55 1.9(2) . . . . ?
C31 C32 C42 C43 -177.2(2) . . . . ?
C31 C32 C33 C34 70.2(3) . . . . ?
C31 C32 C33 C40 -113.0(2) . . . . ?
C31 C30 C20 C21 -6.2(4) . . . . ?
C31 C30 C20 C19 172.6(2) . . . . ?
C31 C30 C5 C6 179.20(17) . . . . ?
C31 C30 C5 C4 -12.6(3) . . . . ?
C56 C31 C32 C42 5.9(2) . . . . ?
C56 C31 C32 C33 -168.9(2) . . . . ?
C56 C31 C30 C20 -151.8(2) . . . . ?
C56 C31 C30 C5 17.8(3) . . . . ?
C56 C55 C42 C32 -8.7(2) . . . . ?
C56 C55 C42 C43 170.51(19) . . . . ?
C49 C54 C55 C56 -175.0(2) . . . . ?
C49 C54 C55 C42 10.9(3) . . . . ?
C49 C54 C53 C52 5.5(3) . . . . ?
C49 C50 C51 C52 3.6(4) . . . . ?
C49 C48 C47 C46 179.3(2) . . . . ?
C55 C54 C49 C50 179.35(19) . . . . ?
C55 C54 C49 C48 -1.2(3) . . . . ?
C55 C54 C53 C52 -179.9(2) . . . . ?
C55 C56 C57 C4 175.6(2) . . . . ?
C55 C56 C57 C58 2.8(4) . . . . ?
C55 C42 C43 C44 -169.8(2) . . . . ?
C55 C42 C43 C48 7.2(3) . . . . ?
C32 C31 C56 C55 -11.2(2) . . . . ?
C32 C31 C56 C57 157.1(2) . . . . ?
C32 C31 C30 C20 35.9(4) . . . . ?
C32 C31 C30 C5 -154.5(2) . . . . ?
C32 C42 C43 C44 9.3(4) . . . . ?
C32 C42 C43 C48 -173.7(2) . . . . ?
C32 C33 C40 C39 179.3(2) . . . . ?
C32 C33 C40 C41 -2.6(3) . . . . ?
C30 C31 C56 C55 174.58(18) . . . . ?
C30 C31 C56 C57 -17.1(3) . . . . ?
C30 C31 C32 C42 178.8(2) . . . . ?
C30 C31 C32 C33 3.9(4) . . . . ?
C30 C5 C4 C57 5.9(3) . . . . ?
C30 C5 C4 C3 -167.8(2) . . . . ?
C18 C19 C6 C7 -15.7(3) . . . . ?
C18 C19 C6 C5 164.25(18) . . . . ?
C18 C19 C20 C21 9.9(3) . . . . ?
C18 C19 C20 C30 -168.9(2) . . . . ?
C18 C13 C14 C15 0.6(4) . . . . ?
C18 C13 C12 C7 -6.4(3) . . . . ?
C18 C13 C12 C11 173.7(2) . . . . ?
C18 C17 C16 C15 0.1(4) . . . . ?
C6 C19 C18 C13 5.9(3) . . . . ?
C6 C19 C18 C17 -168.6(2) . . . . ?
C6 C19 C20 C21 -175.54(19) . . . . ?
C6 C19 C20 C30 5.6(2) . . . . ?
C6 C7 C8 C9 -178.9(2) . . . . ?
C6 C7 C12 C13 -2.8(3) . . . . ?
C6 C7 C12 C11 177.2(2) . . . . ?
C6 C5 C4 C57 170.7(2) . . . . ?
C6 C5 C4 C3 -3.0(4) . . . . ?
C20 C21 C22 C24 -175.0(2) . . . . ?
C20 C21 C22 C23 4.8(3) . . . . ?
C20 C21 C28 C29 -4.7(3) . . . . ?
C20 C21 C28 C27 174.2(2) . . . . ?
C20 C19 C18 C13 179.83(19) . . . . ?
C20 C19 C18 C17 5.3(3) . . . . ?
C20 C19 C6 C7 169.21(18) . . . . ?
C20 C19 C6 C5 -10.9(2) . . . . ?
C20 C30 C5 C6 -8.7(2) . . . . ?
C20 C30 C5 C4 159.44(19) . . . . ?
C50 C49 C48 C43 174.3(2) . . . . ?
C50 C49 C48 C47 -4.9(3) . . . . ?
C50 C51 C52 C53 -4.0(4) . . . . ?
C7 C6 C5 C30 -167.9(2) . . . . ?
C7 C6 C5 C4 25.8(4) . . . . ?
C7 C8 C9 C10 0.4(4) . . . . ?
C7 C12 C11 C10 3.0(4) . . . . ?
C42 C32 C33 C34 -103.8(2) . . . . ?
C42 C32 C33 C40 73.0(3) . . . . ?
C42 C43 C48 C49 2.2(3) . . . . ?
C42 C43 C48 C47 -178.6(2) . . . . ?
C34 C33 C40 C39 -4.0(3) . . . . ?
C34 C33 C40 C41 174.1(2) . . . . ?
C44 C43 C48 C49 179.3(2) . . . . ?
C44 C43 C48 C47 -1.5(3) . . . . ?
C44 C45 C46 C47 -1.0(4) . . . . ?
C33 C32 C42 C55 176.8(2) . . . . ?
C33 C32 C42 C43 -2.3(4) . . . . ?
C33 C34 C36 C37 0.1(4) . . . . ?
C33 C40 C39 C37 0.5(4) . . . . ?
C5 C30 C20 C21 -176.6(2) . . . . ?
C5 C30 C20 C19 2.2(2) . . . . ?
C5 C6 C7 C8 18.1(3) . . . . ?
C5 C6 C7 C12 -166.0(2) . . . . ?
C5 C4 C57 C56 -4.9(3) . . . . ?
C5 C4 C57 C58 168.4(2) . . . . ?
C28 C21 C22 C24 -0.4(3) . . . . ?
C28 C21 C22 C23 179.4(2) . . . . ?
C28 C21 C20 C19 -103.9(2) . . . . ?
C28 C21 C20 C30 74.7(3) . . . . ?
C28 C27 C25 C24 -1.0(4) . . . . ?
C28 C27 C25 C26 177.6(3) . . . . ?
C43 C44 C45 C46 -0.3(4) . . . . ?
C43 C48 C47 C46 0.1(4) . . . . ?
C8 C7 C12 C13 173.3(2) . . . . ?
C8 C7 C12 C11 -6.7(3) . . . . ?
C8 C9 C10 C11 -4.3(4) . . . . ?
C57 C56 C55 C54 31.0(4) . . . . ?
C57 C56 C55 C42 -154.2(2) . . . . ?
C48 C49 C50 C51 -178.2(2) . . . . ?
C48 C47 C46 C45 1.2(4) . . . . ?
C40 C39 C37 C36 3.2(4) . . . . ?
C40 C39 C37 C38 -175.5(3) . . . . ?
C29 C28 C27 C25 180.0(2) . . . . ?
C13 C18 C17 C16 0.3(3) . . . . ?
C13 C14 C15 C16 -0.2(4) . . . . ?
C13 C12 C11 C10 -177.0(2) . . . . ?
C51 C52 C53 C54 -0.6(4) . . . . ?
C17 C18 C13 C14 -0.7(3) . . . . ?
C17 C18 C13 C12 179.8(2) . . . . ?
C45 C44 C43 C42 178.5(2) . . . . ?
C45 C44 C43 C48 1.6(3) . . . . ?
C3 C4 C57 C56 169.3(2) . . . . ?
C3 C4 C57 C58 -17.4(3) . . . . ?
C53 C54 C49 C50 -5.7(3) . . . . ?
C53 C54 C49 C48 173.8(2) . . . . ?
C53 C54 C55 C56 10.3(4) . . . . ?
C53 C54 C55 C42 -163.8(2) . . . . ?
C14 C13 C12 C7 174.1(2) . . . . ?
C14 C13 C12 C11 -5.8(3) . . . . ?
C14 C15 C16 C17 -0.2(4) . . . . ?
C12 C7 C8 C9 5.2(3) . . . . ?
C12 C13 C14 C15 -179.9(2) . . . . ?
C9 C10 C11 C12 2.5(4) . . . . ?
C39 C37 C36 C34 -3.4(4) . . . . ?
C23 C22 C24 C25 -179.2(2) . . . . ?
C41 C40 C39 C37 -177.6(3) . . . . ?
C36 C34 C33 C32 -179.5(2) . . . . ?
C36 C34 C33 C40 3.7(3) . . . . ?
C35 C34 C33 C32 2.2(3) . . . . ?
C35 C34 C33 C40 -174.6(2) . . . . ?
C35 C34 C36 C37 178.4(3) . . . . ?
C38 C37 C36 C34 175.2(3) . . . . ?
